data_2206975
loop_
_publ_author_name
'Ai-Hua Chen'
'Zhi-Guo Wang'
'Guo-Dong Yin'
'An-Xin Wu'

_publ_section_title
;
 Tetraethyl 2,2'-(<i>p</i>-phenylenedimethylene)dimalonate
;
_journal_coeditor_code HG6241
_journal_issue 10
_journal_name_full 'Acta Crystallographica Section E'
_journal_page_first o3240
_journal_page_last o3241
_journal_paper_doi 10.1107/S1600536805028126
_journal_volume 61
_journal_year 2005
_chemical_formula_iupac 'C22 H30 O8'
_chemical_formula_moiety 'C22 H30 O8'
_chemical_formula_sum 'C22 H30 O8'
_chemical_formula_weight 422.46
_chemical_name_systematic
;
Tetraethyl 2,2'-(p-phenylenedimethylene)dimalonate
;
_space_group_IT_number 14
_symmetry_cell_setting monoclinic
_symmetry_space_group_name_Hall '-P 2yn'
_symmetry_space_group_name_H-M 'P 1 21/n 1'
_atom_sites_solution_hydrogens geom
_atom_sites_solution_primary direct
_atom_sites_solution_secondary difmap
_audit_creation_method SHELXL-97
_cell_angle_alpha 90.00
_cell_angle_beta 94.069(4)
_cell_angle_gamma 90.00
_cell_formula_units_Z 2
_cell_length_a 9.461(2)
_cell_length_b 8.3944(17)
_cell_length_c 14.601(3)
_cell_measurement_reflns_used 1926
_cell_measurement_temperature 292(2)
_cell_measurement_theta_max 21.43
_cell_measurement_theta_min 2.43
_cell_volume 1156.7(4)
_computing_cell_refinement SMART
_computing_data_collection 'SMART (Bruker, 1997)'
_computing_data_reduction 'SAINT (Bruker, 1999)'
_computing_molecular_graphics 'SHELXTL (Bruker, 2001)'
_computing_publication_material SHELXTL
_computing_structure_refinement 'SHELXL97 (Sheldrick, 1997)'
_computing_structure_solution 'SHELXS97 (Sheldrick, 1997)'
_diffrn_ambient_temperature 292(2)
_diffrn_measured_fraction_theta_full 0.983
_diffrn_measured_fraction_theta_max 0.983
_diffrn_measurement_device_type 'Bruker SMART CCD area-detector'
_diffrn_measurement_method '\f and \w'
_diffrn_radiation_monochromator graphite
_diffrn_radiation_source 'fine-focus sealed tube'
_diffrn_radiation_type 'Mo K\a'
_diffrn_radiation_wavelength 0.71073
_diffrn_reflns_av_R_equivalents 0.0254
_diffrn_reflns_av_sigmaI/netI 0.0305
_diffrn_reflns_limit_h_max 11
_diffrn_reflns_limit_h_min -10
_diffrn_reflns_limit_k_max 9
_diffrn_reflns_limit_k_min -9
_diffrn_reflns_limit_l_max 17
_diffrn_reflns_limit_l_min -13
_diffrn_reflns_number 5515
_diffrn_reflns_theta_full 25.00
_diffrn_reflns_theta_max 25.00
_diffrn_reflns_theta_min 2.49
_diffrn_standards_decay_% 0
_diffrn_standards_number 0
_exptl_absorpt_coefficient_mu 0.092
_exptl_absorpt_correction_type none
_exptl_crystal_colour colorless
_exptl_crystal_density_diffrn 1.213
_exptl_crystal_density_method 'not measured'
_exptl_crystal_description Block
_exptl_crystal_F_000 452
_exptl_crystal_size_max 0.20
_exptl_crystal_size_mid 0.20
_exptl_crystal_size_min 0.20
_refine_diff_density_max 0.415
_refine_diff_density_min -0.223
_refine_ls_extinction_method none
_refine_ls_goodness_of_fit_ref 1.036
_refine_ls_hydrogen_treatment constr
_refine_ls_matrix_type full
_refine_ls_number_parameters 146
_refine_ls_number_reflns 1991
_refine_ls_number_restraints 3
_refine_ls_restrained_S_all 1.039
_refine_ls_R_factor_all 0.0796
_refine_ls_R_factor_gt 0.0663
_refine_ls_shift/su_max 0.000
_refine_ls_shift/su_mean 0.000
_refine_ls_structure_factor_coef Fsqd
_refine_ls_weighting_details 'calc w = 1/[\s^2^(Fo^2^)+(0.1046P)^2^+0.3206P] where P = (Fo^2^+2Fc^2^)/3'
_refine_ls_weighting_scheme calc
_refine_ls_wR_factor_gt 0.1817
_refine_ls_wR_factor_ref 0.1968
_reflns_number_gt 1518
_reflns_number_total 1991
_reflns_threshold_expression I>2\s(I)
_cod_data_source_file hg6241.cif
_cod_data_source_block I
_cod_original_cell_volume 1156.8(4)
_cod_original_sg_symbol_H-M 'P 21/n'
_cod_database_code 2206975
_cod_database_fobs_code 2206975

loop_
_symmetry_equiv_pos_as_xyz
'x, y, z'
'-x+1/2, y+1/2, -z+1/2'
'-x, -y, -z'
'x-1/2, -y-1/2, z-1/2'

loop_
_atom_site_label
_atom_site_fract_x
_atom_site_fract_y
_atom_site_fract_z
_atom_site_U_iso_or_equiv
_atom_site_adp_type
_atom_site_calc_flag
_atom_site_refinement_flags
_atom_site_occupancy
_atom_site_disorder_assembly
_atom_site_disorder_group
_atom_site_type_symbol
C1 0.6168(3) 0.0600(3) 0.46213(18) 0.0754(8) Uani d . 1 . . C
H1 0.6965 0.1022 0.4373 0.090 Uiso calc R 1 . . H
C2 0.5309(3) -0.0454(3) 0.41066(15) 0.0612(6) Uani d . 1 . . C
C3 0.4140(3) -0.1034(3) 0.45040(17) 0.0707(7) Uani d . 1 . . C
H3 0.3540 -0.1738 0.4174 0.085 Uiso calc R 1 . . H
C4 0.5649(3) -0.1023(3) 0.31665(17) 0.0707(7) Uani d . 1 . . C
H4A 0.4816 -0.1543 0.2879 0.085 Uiso calc R 1 . . H
H4B 0.6395 -0.1814 0.3239 0.085 Uiso calc R 1 . . H
C6 0.4968(3) 0.1520(3) 0.23399(16) 0.0652(6) Uani d . 1 . . C
C7 0.4511(5) 0.4295(5) 0.2205(3) 0.1228(14) Uani d . 1 . . C
H7A 0.3546 0.4001 0.2315 0.147 Uiso calc R 1 . . H
H7B 0.4765 0.5227 0.2574 0.147 Uiso calc R 1 . . H
C8 0.4606(5) 0.4662(6) 0.1240(4) 0.148(2) Uani d . 1 . . C
H8A 0.5569 0.4918 0.1131 0.223 Uiso calc R 1 . . H
H8B 0.4007 0.5555 0.1075 0.223 Uiso calc R 1 . . H
H8C 0.4305 0.3756 0.0875 0.223 Uiso calc R 1 . . H
C9 0.6466(3) -0.0445(3) 0.16142(17) 0.0682(7) Uani d . 1 A . C
C10' 0.780(3) 0.022(3) 0.0280(14) 0.108(2) Uani d PD 0.264(18) A 2 C
H10C 0.7635 -0.0853 0.0045 0.129 Uiso calc PR 0.264(18) A 2 H
H10D 0.8804 0.0411 0.0414 0.129 Uiso calc PR 0.264(18) A 2 H
C11' 0.704(4) 0.1531(19) -0.032(2) 0.169(5) Uani d PD 0.264(18) A 2 C
H11D 0.7030 0.1234 -0.0955 0.254 Uiso calc PR 0.264(18) A 2 H
H11E 0.7537 0.2522 -0.0227 0.254 Uiso calc PR 0.264(18) A 2 H
H11F 0.6085 0.1650 -0.0149 0.254 Uiso calc PR 0.264(18) A 2 H
C10 0.7133(13) 0.0081(9) 0.0115(4) 0.108(2) Uani d PD 0.736(18) A 1 C
H10A 0.7744 -0.0848 0.0148 0.129 Uiso calc PR 0.736(18) A 1 H
H10B 0.6231 -0.0228 -0.0192 0.129 Uiso calc PR 0.736(18) A 1 H
C11 0.7742(16) 0.1262(12) -0.0386(5) 0.169(5) Uani d PD 0.736(18) A 1 C
H11A 0.7271 0.2256 -0.0293 0.254 Uiso calc PR 0.736(18) A 1 H
H11B 0.7650 0.0991 -0.1026 0.254 Uiso calc PR 0.736(18) A 1 H
H11C 0.8727 0.1360 -0.0187 0.254 Uiso calc PR 0.736(18) A 1 H
C5 0.6115(3) 0.0279(3) 0.25239(15) 0.0618(6) Uani d . 1 . . C
H5 0.6964 0.0800 0.2807 0.074 Uiso calc R 1 . . H
O1 0.3770(2) 0.1213(3) 0.21006(16) 0.0949(7) Uani d . 1 . . O
O2 0.5466(2) 0.2984(2) 0.24678(14) 0.0871(7) Uani d . 1 . . O
O3 0.6350(2) -0.1816(2) 0.14195(14) 0.0923(7) Uani d . 1 . . O
O4 0.6906(3) 0.0642(3) 0.10625(14) 0.1075(9) Uani d D 1 . . O

loop_
_atom_site_aniso_label
_atom_site_aniso_U_11
_atom_site_aniso_U_22
_atom_site_aniso_U_33
_atom_site_aniso_U_12
_atom_site_aniso_U_13
_atom_site_aniso_U_23
C1 0.0767(17) 0.0800(17) 0.0717(16) -0.0140(13) 0.0215(12) 0.0021(13)
C2 0.0760(15) 0.0508(12) 0.0576(13) 0.0035(11) 0.0096(11) 0.0099(10)
C3 0.0783(17) 0.0673(15) 0.0670(15) -0.0116(12) 0.0080(12) -0.0009(12)
C4 0.0907(18) 0.0579(13) 0.0653(15) 0.0008(12) 0.0171(12) 0.0030(11)
C6 0.0723(16) 0.0686(15) 0.0552(13) -0.0015(12) 0.0079(11) -0.0012(11)
C7 0.136(3) 0.078(2) 0.149(4) 0.026(2) -0.024(3) -0.002(2)
C8 0.131(4) 0.123(3) 0.185(5) -0.014(3) -0.036(3) 0.072(3)
C9 0.0760(16) 0.0683(16) 0.0619(14) -0.0024(12) 0.0146(11) -0.0046(12)
C10' 0.147(7) 0.112(3) 0.069(3) -0.050(4) 0.040(4) -0.029(2)
C11' 0.231(13) 0.190(6) 0.097(3) -0.098(7) 0.089(5) -0.054(4)
C10 0.147(7) 0.112(3) 0.069(3) -0.050(4) 0.040(4) -0.029(2)
C11 0.231(13) 0.190(6) 0.097(3) -0.098(7) 0.089(5) -0.054(4)
C5 0.0717(15) 0.0589(13) 0.0554(13) 0.0002(11) 0.0085(10) -0.0017(10)
O1 0.0750(14) 0.0930(15) 0.1155(17) 0.0003(11) -0.0013(11) -0.0012(12)
O2 0.0980(15) 0.0606(11) 0.1008(15) 0.0076(9) -0.0068(11) 0.0003(9)
O3 0.1199(17) 0.0748(13) 0.0849(13) 0.0007(11) 0.0250(11) -0.0181(10)
O4 0.172(2) 0.0874(14) 0.0686(12) -0.0267(14) 0.0473(13) -0.0132(10)

loop_
_atom_type_symbol
_atom_type_description
_atom_type_scat_dispersion_real
_atom_type_scat_dispersion_imag
_atom_type_scat_source
C C 0.0033 0.0016 'International Tables Vol C Tables 4.2.6.8 and 6.1.1.4'
H H 0.0000 0.0000 'International Tables Vol C Tables 4.2.6.8 and 6.1.1.4'
O O 0.0106 0.0060 'International Tables Vol C Tables 4.2.6.8 and 6.1.1.4'

loop_
_geom_angle_atom_site_label_1
_geom_angle_atom_site_label_2
_geom_angle_atom_site_label_3
_geom_angle_site_symmetry_1
_geom_angle_site_symmetry_3
_geom_angle
_geom_angle_publ_flag
C3 C1 C2 3_656 . 121.1(2) ?
C3 C1 H1 3_656 . 119.5 ?
C2 C1 H1 . . 119.5 ?
C3 C2 C1 . . 117.1(2) ?
C3 C2 C4 . . 120.1(2) yes
C1 C2 C4 . . 122.7(2) yes
C2 C3 C1 . 3_656 121.8(2) ?
C2 C3 H3 . . 119.1 ?
C1 C3 H3 3_656 . 119.1 ?
C2 C4 C5 . . 115.0(2) yes
C2 C4 H4A . . 108.5 ?
C5 C4 H4A . . 108.5 ?
C2 C4 H4B . . 108.5 ?
C5 C4 H4B . . 108.5 ?
H4A C4 H4B . . 107.5 ?
O1 C6 O2 . . 124.3(3) yes
O1 C6 C5 . . 124.0(2) yes
O2 C6 C5 . . 111.7(2) yes
C8 C7 O2 . . 109.6(4) yes
C8 C7 H7A . . 109.8 ?
O2 C7 H7A . . 109.8 ?
C8 C7 H7B . . 109.8 ?
O2 C7 H7B . . 109.8 ?
H7A C7 H7B . . 108.2 ?
C7 C8 H8A . . 109.5 ?
C7 C8 H8B . . 109.5 ?
H8A C8 H8B . . 109.5 ?
C7 C8 H8C . . 109.5 ?
H8A C8 H8C . . 109.5 ?
H8B C8 H8C . . 109.5 ?
O3 C9 O4 . . 123.9(2) yes
O3 C9 C5 . . 125.1(2) yes
O4 C9 C5 . . 111.1(2) yes
O4 C10' C11' . . 89.9(17) yes
O4 C10' H10C . . 113.7 ?
C11' C10' H10C . . 113.7 ?
O4 C10' H10D . . 113.7 ?
C11' C10' H10D . . 113.7 ?
H10C C10' H10D . . 110.9 ?
C10' C11' H11D . . 109.5 ?
C10' C11' H11E . . 109.5 ?
H11D C11' H11E . . 109.5 ?
C10' C11' H11F . . 109.5 ?
H11D C11' H11F . . 109.5 ?
H11E C11' H11F . . 109.5 ?
C11 C10 O4 . . 110.9(5) yes
C11 C10 H10A . . 109.4 ?
O4 C10 H10A . . 109.4 ?
C11 C10 H10B . . 109.4 ?
O4 C10 H10B . . 109.4 ?
H10A C10 H10B . . 108.0 ?
C6 C5 C9 . . 108.56(19) yes
C6 C5 C4 . . 111.5(2) yes
C9 C5 C4 . . 110.0(2) yes
C6 C5 H5 . . 108.9 ?
C9 C5 H5 . . 108.9 ?
C4 C5 H5 . . 108.9 ?
C6 O2 C7 . . 117.1(3) yes
C9 O4 C10 . . 115.2(4) yes
C9 O4 C10' . . 121.5(10) yes

loop_
_geom_bond_atom_site_label_1
_geom_bond_atom_site_label_2
_geom_bond_site_symmetry_2
_geom_bond_distance
_geom_bond_publ_flag
C1 C3 3_656 1.379(4) ?
C1 C2 . 1.386(4) ?
C1 H1 . 0.9300 ?
C2 C3 . 1.374(4) ?
C2 C4 . 1.509(3) yes
C3 C1 3_656 1.379(4) ?
C3 H3 . 0.9300 ?
C4 C5 . 1.526(3) yes
C4 H4A . 0.9700 ?
C4 H4B . 0.9700 ?
C6 O1 . 1.190(3) yes
C6 O2 . 1.325(3) yes
C6 C5 . 1.514(4) yes
C7 C8 . 1.452(6) yes
C7 O2 . 1.458(4) yes
C7 H7A . 0.9700 ?
C7 H7B . 0.9700 ?
C8 H8A . 0.9600 ?
C8 H8B . 0.9600 ?
C8 H8C . 0.9600 ?
C9 O3 . 1.189(3) yes
C9 O4 . 1.304(3) yes
C9 C5 . 1.519(3) yes
C10' O4 . 1.512(9) yes
C10' C11' . 1.55(4) yes
C10' H10C . 0.9700 ?
C10' H10D . 0.9700 ?
C11' H11D . 0.9600 ?
C11' H11E . 0.9600 ?
C11' H11F . 0.9600 ?
C10 C11 . 1.383(10) yes
C10 O4 . 1.491(4) yes
C10 H10A . 0.9700 ?
C10 H10B . 0.9700 ?
C11 H11A . 0.9600 ?
C11 H11B . 0.9600 ?
C11 H11C . 0.9600 ?
C5 H5 . 0.9800 ?

loop_
_geom_torsion_atom_site_label_1
_geom_torsion_atom_site_label_2
_geom_torsion_atom_site_label_3
_geom_torsion_atom_site_label_4
_geom_torsion_site_symmetry_1
_geom_torsion_site_symmetry_4
_geom_torsion
C3 C1 C2 C3 3_656 . 0.4(4)
C3 C1 C2 C4 3_656 . -176.8(2)
C1 C2 C3 C1 . 3_656 -0.4(4)
C4 C2 C3 C1 . 3_656 176.9(2)
C3 C2 C4 C5 . . 137.5(2)
C1 C2 C4 C5 . . -45.3(3)
O1 C6 C5 C9 . . 70.8(3)
O2 C6 C5 C9 . . -108.5(2)
O1 C6 C5 C4 . . -50.5(3)
O2 C6 C5 C4 . . 130.2(2)
O3 C9 C5 C6 . . -120.0(3)
O4 C9 C5 C6 . . 59.5(3)
O3 C9 C5 C4 . . 2.3(4)
O4 C9 C5 C4 . . -178.2(2)
C2 C4 C5 C6 . . -61.1(3)
C2 C4 C5 C9 . . 178.4(2)
O1 C6 O2 C7 . . -6.6(4)
C5 C6 O2 C7 . . 172.7(3)
C8 C7 O2 C6 . . -86.8(4)
O3 C9 O4 C10 . . 5.7(7)
C5 C9 O4 C10 . . -173.8(6)
O3 C9 O4 C10' . . -22.8(14)
C5 C9 O4 C10' . . 157.7(14)
C11 C10 O4 C9 . . -173.5(11)
C11 C10 O4 C10' . . -63(3)
C11' C10' O4 C9 . . 144.1(15)
C11' C10' O4 C10 . . 61(3)
